data_4114292
loop_
_publ_author_name
'Stefan Koep'
'Hans-Joachim Gais'
'Gerhard Raabe'

_publ_section_title
;
 Asymmetric Synthesis of Unsaturated, Fused Bicyclic Proline Analogues
 through Amino Alkylation of Cyclic Bis(allylsulfoximine)titanium
 Complexes and Migratory Cyclization of \d-Amino Alkenyl Aminosulfoxonium
 Salts
;
_journal_name_full 'Journal of the American Chemical Society'
_journal_page_first 13243
_journal_page_last 13251
_journal_paper_doi 10.1021/ja030324y
_journal_volume 125
_journal_year 2003
_chemical_formula_moiety '2(C24 H38 N2 O3 S2)+5C'
_chemical_formula_sum 'C53 H76 N4 O10 S4'
_chemical_formula_weight 1057.47
_space_group_IT_number 5
_symmetry_cell_setting monoclinic
_symmetry_space_group_name_Hall 'C 2y'
_symmetry_space_group_name_H-M 'C 1 2 1'
_cell_angle_alpha 90.00000
_cell_angle_beta 127.480(10)
_cell_angle_gamma 90.00000
_cell_formula_units_Z 4
_cell_length_a 26.58(2)
_cell_length_b 12.026(4)
_cell_length_c 22.000(10)
_cell_measurement_temperature 150
_cell_volume 5581(5)
_computing_data_reduction 'xtal DIFDAT SORTRF ADDREF'
_computing_molecular_graphics xtal
_computing_publication_material 'xtal BONDLA CIFIO'
_computing_structure_refinement 'xtal CRYLSQ'
_computing_structure_solution xtal
_diffrn_ambient_temperature 150
_diffrn_measurement_device_type CAD4
_diffrn_measurement_method \w/2\q
_diffrn_radiation_type 'Cu K\a'
_diffrn_radiation_wavelength 1.54179
_diffrn_reflns_av_R_equivalents .024
_diffrn_reflns_av_sigmaI/netI .031
_diffrn_reflns_limit_h_max 32
_diffrn_reflns_limit_h_min -32
_diffrn_reflns_limit_k_max 12
_diffrn_reflns_limit_k_min -12
_diffrn_reflns_limit_l_max 27
_diffrn_reflns_limit_l_min -27
_diffrn_reflns_number 10200
_diffrn_reflns_reduction_process 'perpendicular monochr Lp'
_diffrn_reflns_theta_max 73.03
_diffrn_reflns_theta_min 2.53
_diffrn_standards_interval_count 400
_diffrn_standards_number 3
_exptl_absorpt_coefficient_mu 2.038
_exptl_absorpt_correction_type none
_exptl_crystal_colour colourles
_exptl_crystal_density_diffrn 1.259
_exptl_crystal_description irregular
_exptl_crystal_F_000 2264
_exptl_crystal_size_max 0.3
_exptl_crystal_size_mid 0.3
_exptl_crystal_size_min 0.3
_refine_diff_density_max .814
_refine_diff_density_min -.499
_refine_ls_extinction_coef 4678(336)
_refine_ls_extinction_expression 'Eq22 p292 "Cryst. Comp." Munksgaard 1970'
_refine_ls_extinction_method Zachariasen
_refine_ls_goodness_of_fit_all 1.099
_refine_ls_goodness_of_fit_ref 1.107
_refine_ls_hydrogen_treatment noref
_refine_ls_matrix_type full
_refine_ls_number_constraints 0
_refine_ls_number_parameters 595
_refine_ls_number_reflns 5858
_refine_ls_number_restraints 0
_refine_ls_R_factor_all .059
_refine_ls_R_factor_gt .057
_refine_ls_structure_factor_coef Fsqd
_refine_ls_weighting_details
;
w=1/(12.5\s^2^(F^2^))
;
_refine_ls_weighting_scheme calc
_refine_ls_wR_factor_all .145
_refine_ls_wR_factor_ref .144
_reflns_d_resolution_high .806
_reflns_d_resolution_low 17.458
_reflns_Friedel_coverage .874
_reflns_limit_h_max 32
_reflns_limit_h_min -32
_reflns_limit_k_max 12
_reflns_limit_k_min -12
_reflns_limit_l_max 27
_reflns_limit_l_min -27
_reflns_number_gt 5895
_reflns_number_total 6008
_reflns_threshold_expression 'Fsqd >  2.00 sig(Fsqd)'
_cod_data_source_file ja030324y_si2.cif
_cod_data_source_block JA030324Y_Z-2c
_cod_original_sg_symbol_Hall c_2y
_cod_database_code 4114292

loop_
_symmetry_equiv_pos_as_xyz
+x,+y,+z
-x,+y,-z
1/2+x,1/2+y,+z
1/2-x,1/2+y,-z

loop_
_atom_site_label
_atom_site_fract_x
_atom_site_fract_y
_atom_site_fract_z
_atom_site_U_iso_or_equiv
_atom_site_adp_type
_atom_site_occupancy
S2a .64785(9) .45437 .77039(8) .0287(9) Uani 1.00000
S1a .77824(8) .8649(2) .87200(8) .0258(8) Uani 1.00000
S2b .33954(9) .6634(2) .77239(9) .0320(9) Uani 1.00000
S1b .42700(9) .5130(2) .62147(8) .0298(9) Uani 1.00000
O5b .3207(2) .6669(4) .8210(2) .034(2) Uani 1.00000
O5a .5961(2) .3782(4) .7422(2) .034(3) Uani 1.00000
O4a .7031(2) .4475(4) .8490(2) .037(3) Uani 1.00000
O4b .2975(2) .7089(4) .6956(2) .042(3) Uani 1.00000
C23a .6179(4) .4615(7) .6286(3) .048(4) Uani 1.00000
C20a .6724(3) .4361(6) .7105(4) .032(4) Uani 1.00000
N2a .6194(2) .5811(4) .7528(3) .019(3) Uani 1.00000
C22a .7283(4) .5156(8) .7396(5) .060(5) Uani 1.00000
N2b .3537(3) .5330(5) .7663(3) .025(3) Uani 1.00000
O1a .7882(2) .7702(4) .9197(2) .033(3) Uani 1.00000
O3b .2431(3) .4361(5) .5686(3) .047(3) Uani 1.00000
C9b .3705(3) .3902(6) .6976(3) .029(4) Uani 1.00000
C13a .5352(4) .9489(7) .6108(4) .040(4) Uani 1.00000
C3a .6976(4) 1.1499(6) .8686(4) .032(4) Uani 1.00000
C16b .3314(3) .4919(6) .6901(3) .027(4) Uani 1.00000
C16a .6500(3) .6612(6) .8162(3) .026(3) Uani 1.00000
N1a .8320(3) .9068(5) .8705(3) .028(3) Uani 1.00000
C6a .7468(4) .9603(6) .9590(3) .031(4) Uani 1.00000
O2b .2262(2) .4773(5) .6543(2) .046(3) Uani 1.00000
C12a .5611(4) .9995(6) .6885(4) .033(4) Uani 1.00000
C7b .4668(3) .4693(6) .7161(3) .026(3) Uani 1.00000
C9a .6336(3) .7822(5) .7868(3) .024(3) Uani 1.00000
C1a .7483(3) .9725(6) .8973(3) .020(3) Uani 1.00000
C4a .6955(4) 1.1375(6) .9305(4) .036(4) Uani 1.00000
C8b .4403(3) .4181(5) .7443(3) .024(3) Uani 1.00000
C8a .6592(3) .8070(6) .7412(3) .025(4) Uani 1.00000
C17b .2621(4) .4702(6) .6378(3) .034(4) Uani 1.00000
C21b .4582(4) .6919(8) .8994(4) .055(5) Uani 1.00000
C10a .5635(3) .8092(6) .7434(3) .027(4) Uani 1.00000
C23b .3984(4) .8597(7) .8237(5) .060(5) Uani 1.00000
C22b .4402(4) .7298(7) .7763(4) .044(4) Uani 1.00000
C14a .5840(3) .8919(6) .6068(3) .034(4) Uani 1.00000
C7a .7190(4) .8402(6) .7745(3) .028(4) Uani 1.00000
C5a .7221(3) 1.0443(6) .9769(3) .032(4) Uani 1.00000
C15a .6163(3) .7894(6) .6555(3) .031(4) Uani 1.00000
C20b .4138(4) .7378(6) .8212(4) .036(4) Uani 1.00000
C11a .5461(4) .9319(6) .7346(4) .038(4) Uani 1.00000
O3a .6522(2) .7183(4) .9208(2) .029(2) Uani 1.00000
O2a .5999(2) .5598(4) .8625(2) .036(3) Uani 1.00000
N1b .4802(3) .5755(5) .6271(3) .028(3) Uani 1.00000
C24b .4600(4) .6165(6) .5520(4) .036(4) Uani 1.00000
C18a .6371(3) .7055(6) .9742(3) .035(4) Uani 1.00000
O1b .3674(2) .5694(4) .5902(2) .037(3) Uani 1.00000
C24a .8901(3) .9414(6) .9456(3) .033(4) Uani 1.00000
C11b .3691(4) .1783(7) .7008(4) .051(5) Uani 1.00000
C6b .3429(4) .3617(7) .5115(4) .049(5) Uani 1.00000
C2a .7245(3) 1.0678(6) .8530(3) .028(3) Uani 1.00000
C19a .6524(4) .8131(7) 1.0159(4) .056(5) Uani 1.00000
C12b .4382(5) .1620(7) .7299(5) .059(5) Uani 1.00000
C15b .4851(3) .3860(6) .8280(3) .032(4) Uani 1.00000
C1b .4049(4) .3899(6) .5656(4) .037(4) Uani 1.00000
C13b .4895(5) .1719(8) .8165(5) .063(5) Uani 1.00000
C10b .3545(4) .2857(6) .7236(4) .038(4) Uani 1.00000
C3b .4376(6) .2306(7) .5322(5) .075(6) Uani 1.00000
C18b .1765(4) .4059(8) .5130(5) .057(5) Uani 1.00000
C14b .5244(4) .2820(7) .8435(4) .046(5) Uani 1.00000
C17a .6299(3) .6390(6) .8679(3) .025(3) Uani 1.00000
C2b .4537(4) .3238(6) .5786(4) .043(4) Uani 1.00000
C21a .6924(4) .3141(7) .7198(4) .053(5) Uani 1.00000
C19b .1664(5) .3671(10) .4439(6) .096(7) Uani 1.00000
C5b .3265(5) .2703(10) .4660(4) .073(6) Uani 1.00000
C4b .3736(7) .2025(9) .4768(5) .095(8) Uani 1.00000
C5 .51390 .98706 .97371 .13790 Uiso 1.00000
C3 .61172 1.08993 1.04018 .22076 Uiso 1.00000
C2 .59792 1.14291 1.08521 .17733 Uiso 1.00000
C1 .50589 1.16067 1.00688 .14573 Uiso 1.00000
C4 .55987 1.09960 1.02015 .57560 Uiso 1.00000
H2a .71457 1.08053 .80596 .04200 Uiso 1.00000
H6b .30637 .40911 .50217 .07500 Uiso 1.00000
H5b .27813 .25769 .41951 .11300 Uiso 1.00000
H4b .35964 .13926 .44746 .13500 Uiso 1.00000
H3b .46693 .18455 .53399 .10500 Uiso 1.00000
H2b .49843 .34091 .61770 .06500 Uiso 1.00000
H3a .67927 1.21603 .83628 .05000 Uiso 1.00000
H4a .67668 1.19615 .94163 .05400 Uiso 1.00000
H5a .72373 1.04171 1.02115 .05000 Uiso 1.00000
H6a .76138 .89660 .98883 .04600 Uiso 1.00000
H18ba .16456 .35332 .53515 .08600 Uiso 1.00000
H18bb .14941 .47269 .50150 .08600 Uiso 1.00000
H19ba .20696 .39170 .45109 .15000 Uiso 1.00000
H19bb .13348 .39502 .40112 .15000 Uiso 1.00000
H19bc .16994 .28823 .44659 .15000 Uiso 1.00000
H21ba .49651 .72860 .92667 .08100 Uiso 1.00000
H21bb .46322 .61433 .89486 .08100 Uiso 1.00000
H21bc .43815 .69947 .92368 .08100 Uiso 1.00000
H23ba .40617 .90549 .79315 .09000 Uiso 1.00000
H23bb .42351 .89011 .87399 .09000 Uiso 1.00000
H23bc .35470 .86792 .80137 .09000 Uiso 1.00000
H22ba .47328 .78767 .79476 .06600 Uiso 1.00000
H22bb .40974 .73769 .72513 .06600 Uiso 1.00000
H22bc .46319 .65988 .78779 .06600 Uiso 1.00000
H9b .35699 .37756 .64618 .04400 Uiso 1.00000
H16b .34405 .55579 .67436 .04100 Uiso 1.00000
H15ba .46426 .37865 .85027 .04800 Uiso 1.00000
H15bb .51539 .45003 .85542 .04800 Uiso 1.00000
H14ba .55727 .28160 .89697 .07100 Uiso 1.00000
H14bb .54214 .29599 .81722 .07100 Uiso 1.00000
H13ba .47397 .15857 .84483 .09000 Uiso 1.00000
H13bb .52287 .11656 .83333 .09000 Uiso 1.00000
H12ba .43842 .08935 .71129 .08700 Uiso 1.00000
H12bb .44286 .21609 .70213 .08700 Uiso 1.00000
H11ba .35995 .11655 .72162 .07800 Uiso 1.00000
H11bb .34099 .17136 .64639 .07800 Uiso 1.00000
H10ba .37956 .29090 .77876 .05700 Uiso 1.00000
H10bb .31077 .28944 .70302 .05700 Uiso 1.00000
H7b .51212 .48674 .75153 .04100 Uiso 1.00000
H18aa .66155 .64783 1.01060 .05100 Uiso 1.00000
H18ab .59338 .68926 .94642 .05100 Uiso 1.00000
H19aa .66897 .86559 .99879 .08300 Uiso 1.00000
H19ab .68269 .80434 1.06962 .08300 Uiso 1.00000
H19ac .61463 .84599 1.00521 .08300 Uiso 1.00000
H23aa .62744 .49670 .59828 .07200 Uiso 1.00000
H23ab .58475 .50774 .62406 .07200 Uiso 1.00000
H23ac .59420 .39251 .60058 .07200 Uiso 1.00000
H21aa .73995 .31308 .75471 .09000 Uiso 1.00000
H21ab .67785 .28205 .67511 .09000 Uiso 1.00000
H21ac .68037 .27758 .74749 .09000 Uiso 1.00000
H22aa .75284 .51360 .79516 .09000 Uiso 1.00000
H22ab .71385 .59143 .72359 .09000 Uiso 1.00000
H22ac .75314 .49451 .72508 .09000 Uiso 1.00000
H7a .73033 .85432 .74151 .04200 Uiso 1.00000
H9a .65737 .83163 .83221 .03600 Uiso 1.00000
H16a .69683 .64927 .84837 .03900 Uiso 1.00000
H10aa .54907 .77485 .76980 .04100 Uiso 1.00000
H10ab .54027 .77814 .69325 .04100 Uiso 1.00000
H11aa .56552 .96381 .78304 .05900 Uiso 1.00000
H11ab .49957 .93660 .70688 .05900 Uiso 1.00000
H12aa .60545 1.00916 .71872 .05000 Uiso 1.00000
H12ab .54246 1.07455 .67980 .05000 Uiso 1.00000
H13aa .51685 1.00942 .57403 .05900 Uiso 1.00000
H13ab .50442 .89814 .59855 .05900 Uiso 1.00000
H14aa .61924 .94446 .62490 .05100 Uiso 1.00000
H14ab .56584 .87549 .55499 .05100 Uiso 1.00000
H15aa .63504 .75460 .63614 .05000 Uiso 1.00000
H15ab .57948 .74565 .64130 .05000 Uiso 1.00000
H24aa .87892 .97195 .97650 .05000 Uiso 1.00000
H24ab .91171 1.00006 .93931 .05000 Uiso 1.00000
H24ac .91921 .88252 .97304 .05000 Uiso 1.00000
H24ba .45013 .69766 .54672 .05400 Uiso 1.00000
H24bb .42016 .58242 .51119 .05400 Uiso 1.00000
H24bc .48965 .60664 .54313 .05400 Uiso 1.00000
H2ba .33199 .49366 .77966 .03200 Uiso 1.00000
H2ab .57633 .57700 .73460 .03000 Uiso 1.00000

loop_
_atom_site_aniso_label
_atom_site_aniso_U_11
_atom_site_aniso_U_22
_atom_site_aniso_U_33
_atom_site_aniso_U_12
_atom_site_aniso_U_13
_atom_site_aniso_U_23
S2a .0363(13) .0282(11) .0256(8) .0082(10) .0209(9) .0022(7)
S1a .0296(13) .0270(11) .0250(8) .0026(9) .0186(10) .0032(7)
S2b .0354(14) .0382(12) .0303(9) .0090(10) .0240(10) .0060(8)
S1b .0364(14) .0337(11) .0247(8) -.0006(9) .0214(10) .0001(7)
O5b .038(4) .038(3) .039(3) .007(3) .029(3) .004(2)
O5a .038(4) .023(3) .041(3) -.007(3) .024(3) -.008(2)
O4a .041(4) .038(3) .029(2) .010(3) .020(3) .003(2)
O4b .039(4) .053(4) .029(2) .021(3) .018(3) .015(2)
C23a .059(6) .063(6) .026(3) .033(5) .028(4) .016(4)
C20a .033(5) .036(5) .032(3) .008(4) .023(4) .003(3)
N2a .018(4) .012(3) .022(3) .002(3) .010(3) -.002(2)
C22a .062(7) .074(7) .070(5) .016(6) .054(6) .010(5)
N2b .030(4) .025(4) .031(3) .008(3) .023(3) .003(2)
O1a .047(4) .024(3) .032(2) .010(3) .027(3) .011(2)
O3b .047(4) .060(4) .034(3) -.004(3) .026(3) -.007(3)
C9b .041(6) .022(4) .032(3) -.001(4) .027(4) .001(3)
C13a .037(6) .042(5) .031(4) .007(4) .016(4) .007(3)
C3a .041(6) .020(5) .039(4) -.003(4) .025(4) -.002(3)
C16b .032(6) .026(5) .029(3) .001(4) .022(4) .003(3)
C16a .029(5) .029(4) .025(3) -.006(4) .019(4) -.006(3)
N1a .024(4) .031(4) .033(3) -.005(3) .019(3) .001(2)
C6a .042(6) .026(5) .029(3) -.004(4) .024(4) -.001(3)
O2b .030(4) .078(4) .033(3) .002(3) .021(3) .009(3)
C12a .030(6) .023(5) .037(4) .013(4) .016(4) .010(3)
C7b .017(5) .041(5) .016(3) -.007(4) .007(4) -.005(3)
C9a .039(6) .009(4) .029(3) -.003(4) .024(4) -.001(3)
C1a .011(4) .021(5) .022(3) -.003(3) .007(3) -.001(3)
C4a .042(6) .034(5) .037(4) .002(4) .026(4) -.004(3)
C8b .029(5) .021(4) .023(3) .001(4) .016(4) -.002(3)
C8a .035(6) .018(4) .025(3) -.012(4) .020(4) -.008(3)
C17b .028(6) .050(5) .024(3) -.001(4) .016(4) .002(3)
C21b .042(6) .086(7) .040(4) -.009(5) .026(5) -.005(5)
C10a .015(5) .038(5) .030(3) .002(4) .015(4) .001(3)
C23b .084(8) .033(6) .093(6) .003(5) .070(6) -.009(5)
C22b .059(7) .045(5) .056(5) .003(4) .050(5) .002(4)
C14a .032(5) .046(5) .023(3) .002(4) .016(4) .004(3)
C7a .037(6) .027(4) .021(3) -.001(4) .018(4) -.001(3)
C5a .040(5) .033(5) .032(3) .003(4) .026(4) -.001(3)
C15a .025(5) .045(5) .020(3) .001(4) .012(4) -.005(3)
C20b .048(6) .031(5) .045(4) .004(4) .037(5) -.002(3)
C11a .042(6) .038(5) .038(4) .017(4) .026(4) .005(3)
O3a .039(4) .029(3) .029(2) -.012(3) .026(3) -.007(2)
O2a .047(4) .034(3) .035(3) -.017(3) .029(3) -.010(2)
N1b .032(4) .029(4) .025(3) -.009(3) .018(3) -.005(2)
C24b .039(6) .039(5) .029(4) -.007(4) .021(4) -.001(3)
C18a .046(6) .042(5) .033(4) -.006(4) .033(4) -.002(3)
O1b .032(3) .051(4) .034(2) .012(3) .023(3) .014(2)
C24a .020(5) .043(5) .029(3) .006(4) .011(4) .005(3)
C11b .061(7) .035(6) .062(5) -.007(5) .040(6) -.006(4)
C6b .048(7) .066(6) .026(4) -.036(5) .020(5) -.015(4)
C2a .030(5) .026(5) .024(3) -.006(4) .014(4) -.001(3)
C19a .096(8) .051(6) .057(5) -.023(5) .066(6) -.021(4)
C12b .070(8) .039(6) .064(6) -.005(6) .039(6) -.015(5)
C15b .047(6) .027(4) .031(3) .010(4) .028(4) .007(3)
C1b .046(6) .040(5) .024(4) -.012(5) .022(4) -.002(3)
C13b .091(8) .047(7) .067(6) .023(6) .057(6) .019(5)
C10b .052(6) .023(5) .050(4) -.002(4) .037(5) -.001(3)
C3b .147(12) .032(6) .059(6) .005(7) .069(8) .000(4)
C18b .039(7) .076(7) .039(5) -.014(5) .016(5) -.022(4)
C14b .056(7) .046(6) .038(4) .023(5) .029(5) .015(4)
C17a .022(5) .030(5) .016(3) .001(4) .008(4) -.003(3)
C2b .054(7) .023(5) .039(4) -.012(4) .022(5) -.010(3)
C21a .066(7) .062(6) .045(4) .043(5) .041(5) .022(4)
C19b .083(9) .124(11) .071(7) -.030(8) .040(7) -.057(7)
C5b .079(9) .099(9) .027(4) -.063(7) .024(6) -.026(5)
C4b .173(14) .060(8) .049(6) -.089(10) .065(8) -.046(6)

loop_
_atom_type_symbol
_atom_type_oxidation_number
_atom_type_number_in_cell
_atom_type_scat_dispersion_real
_atom_type_scat_dispersion_imag
_atom_type_scat_source
C 0 212 .017 .009 'Int Tables Vol IV Tables 2.2B and 2.3.1'
H 0 304 0 0 'Int Tables Vol IV Tables 2.2B and 2.3.1'
N 0 16 .029 .018 'Int Tables Vol IV Tables 2.2B and 2.3.1'
O 0 40 .047 .032 'Int Tables Vol IV Tables 2.2B and 2.3.1'
S 0 16 .319 .557 'Int Tables Vol IV Tables 2.2B and 2.3.1'

loop_
_geom_angle_atom_site_label_1
_geom_angle_atom_site_label_2
_geom_angle_atom_site_label_3
_geom_angle_site_symmetry_1
_geom_angle_site_symmetry_3
_geom_angle
O5b S2b O4b . . 119.2(4)
O5b S2b N2b . . 107.0(4)
O5b S2b C20b . . 107.1(4)
O4b S2b N2b . . 108.6(3)
O4b S2b C20b . . 107.1(4)
N2b S2b C20b . . 107.5(4)
O1b S1b N1b . . 119.6(4)
O1b S1b C7b . . 113.6(4)
O1b S1b C1b . . 104.8(3)
N1b S1b C7b . . 101.0(3)
N1b S1b C1b . . 111.2(5)
C7b S1b C1b . . 106.1(3)
H2ba N2b C16b . . 107.1(5)
H2ba N2b S2b . . 104.3(6)
C16b N2b S2b . . 117.3(4)
C17b O3b C18b . . 117.0(9)
H9b C9b C8b . . 105.1(9)
H9b C9b C10b . . 108.3(6)
H9b C9b C16b . . 104.6(5)
C8b C9b C10b . . 115.4(5)
C8b C9b C16b . . 111.3(6)
C10b C9b C16b . . 111.3(8)
H16b C16b N2b . . 98.7(5)
H16b C16b C17b . . 113.2(5)
H16b C16b C9b . . 107.7(9)
N2b C16b C17b . . 112.8(8)
N2b C16b C9b . . 111.3(5)
C17b C16b C9b . . 112.3(6)
H7b C7b C8b . . 117.9(6)
H7b C7b S1b . . 116.4(7)
C8b C7b S1b . . 125.7(5)
C7b C8b C9b . . 124.0(5)
C7b C8b C15b . . 115.8(7)
C9b C8b C15b . . 120.2(8)
O2b C17b O3b . . 122.6(6)
O2b C17b C16b . . 125.9(7)
O3b C17b C16b . . 111.4(9)
H21ba C21b H21bb . . 111.5(10)
H21ba C21b H21bc . . 111.1(9)
H21ba C21b C20b . . 111.2(10)
H21bb C21b H21bc . . 108.1(11)
H21bb C21b C20b . . 107.8(7)
H21bc C21b C20b . . 106.9(8)
H23bc C23b H23bb . . 109.4(13)
H23bc C23b H23ba . . 106.7(7)
H23bc C23b C20b . . 110.5(8)
H23bb C23b H23ba . . 106.8(9)
H23bb C23b C20b . . 113.3(7)
H23ba C23b C20b . . 109.9(11)
H22bb C22b H22bc . . 110.8(9)
H22bb C22b H22ba . . 109.5(9)
H22bb C22b C20b . . 112.5(9)
H22bc C22b H22ba . . 103.8(9)
H22bc C22b C20b . . 110.4(8)
H22ba C22b C20b . . 109.5(8)
C21b C20b C22b . . 112.0(8)
C21b C20b C23b . . 111.0(7)
C21b C20b S2b . . 108.4(7)
C22b C20b C23b . . 108.7(8)
C22b C20b S2b . . 110.5(5)
C23b C20b S2b . . 106.0(6)
C24b N1b S1b . . 112.5(4)
H24bc C24b H24bb . . 110.0(8)
H24bc C24b H24ba . . 107.4(9)
H24bc C24b N1b . . 114.5(6)
H24bb C24b H24ba . . 104.1(6)
H24bb C24b N1b . . 110.0(8)
H24ba C24b N1b . . 110.3(7)
H11bb C11b H11ba . . 107.1(8)
H11bb C11b C10b . . 109.1(7)
H11bb C11b C12b . . 109.4(11)
H11ba C11b C10b . . 107.9(11)
H11ba C11b C12b . . 106.3(7)
C10b C11b C12b . . 116.6(7)
H6b C6b C1b . . 121.8(8)
H6b C6b C5b . . 117.1(8)
C1b C6b C5b . . 121.2(10)
H12bb C12b H12ba . . 108.1(13)
H12bb C12b C13b . . 112.5(8)
H12bb C12b C11b . . 103.5(7)
H12ba C12b C13b . . 111.5(7)
H12ba C12b C11b . . 104.5(8)
C13b C12b C11b . . 116.0(11)
H15ba C15b H15bb . . 105.7(8)
H15ba C15b C8b . . 112.4(7)
H15ba C15b C14b . . 110.2(7)
H15bb C15b C8b . . 106.5(6)
H15bb C15b C14b . . 107.6(7)
C8b C15b C14b . . 113.9(7)
C6b C1b C2b . . 121.0(7)
C6b C1b S1b . . 121.7(8)
C2b C1b S1b . . 117.3(5)
H13ba C13b H13bb . . 107.1(9)
H13ba C13b C14b . . 107.3(9)
H13ba C13b C12b . . 113.1(10)
H13bb C13b C14b . . 104.3(9)
H13bb C13b C12b . . 109.4(10)
C14b C13b C12b . . 115.1(8)
H10bb C10b H10ba . . 107.4(11)
H10bb C10b C11b . . 111.4(7)
H10bb C10b C9b . . 108.4(6)
H10ba C10b C11b . . 110.5(6)
H10ba C10b C9b . . 106.1(6)
C11b C10b C9b . . 112.8(9)
H3b C3b C2b . . 124.5(11)
H3b C3b C4b . . 115.6(10)
C2b C3b C4b . . 119.8(13)
H18ba C18b H18bb . . 104.3(12)
H18ba C18b C19b . . 114.4(9)
H18ba C18b O3b . . 110.2(6)
H18bb C18b C19b . . 110.3(8)
H18bb C18b O3b . . 109.3(7)
C19b C18b O3b . . 108.3(10)
H14ba C14b H14bb . . 109.2(10)
H14ba C14b C13b . . 111.3(8)
H14ba C14b C15b . . 105.7(8)
H14bb C14b C13b . . 109.0(9)
H14bb C14b C15b . . 104.1(8)
C13b C14b C15b . . 117.1(8)
H2b C2b C1b . . 122.8(8)
H2b C2b C3b . . 118.8(10)
C1b C2b C3b . . 118.4(8)
H19bb C19b H19bc . . 116.6(11)
H19bb C19b H19ba . . 108.9(14)
H19bb C19b C18b . . 115.4(14)
H19bc C19b H19ba . . 102.9(13)
H19bc C19b C18b . . 107.8(11)
H19ba C19b C18b . . 103.7(8)
H5b C5b C6b . . 118.8(12)
H5b C5b C4b . . 121.3(10)
C6b C5b C4b . . 119.5(9)
H4b C4b C5b . . 115.4(14)
H4b C4b C3b . . 124.6(16)
C5b C4b C3b . . 119.9(10)
O4a S2a O5a . . 119.4(3)
O4a S2a N2a . . 108.9(3)
O4a S2a C20a . . 108.2(4)
O5a S2a N2a . . 107.9(3)
O5a S2a C20a . . 106.4(4)
N2a S2a C20a . . 105.1(4)
O1a S1a N1a . . 120.5(3)
O1a S1a C7a . . 112.5(3)
O1a S1a C1a . . 105.2(4)
N1a S1a C7a . . 100.7(4)
N1a S1a C1a . . 111.6(4)
C7a S1a C1a . . 105.5(3)
H23aa C23a H23ab . . 106.3(7)
H23aa C23a H23ac . . 105.9(8)
H23aa C23a C20a . . 117.3(8)
H23ab C23a H23ac . . 102.5(8)
H23ab C23a C20a . . 112.6(8)
H23ac C23a C20a . . 111.0(7)
C23a C20a C21a . . 111.0(6)
C23a C20a C22a . . 110.8(7)
C23a C20a S2a . . 109.6(7)
C21a C20a C22a . . 111.8(7)
C21a C20a S2a . . 105.6(7)
C22a C20a S2a . . 107.8(6)
H2ab N2a C16a . . 105.1(7)
H2ab N2a S2a . . 108.3(4)
C16a N2a S2a . . 118.4(4)
H22ac C22a H22ab . . 109.9(12)
H22ac C22a H22aa . . 110.6(8)
H22ac C22a C20a . . 113.3(9)
H22ab C22a H22aa . . 107.1(10)
H22ab C22a C20a . . 111.4(8)
H22aa C22a C20a . . 104.3(10)
H13ab C13a H13aa . . 110.4(6)
H13ab C13a C14a . . 108.8(8)
H13ab C13a C12a . . 108.0(10)
H13aa C13a C14a . . 107.6(9)
H13aa C13a C12a . . 106.9(7)
C14a C13a C12a . . 115.1(6)
H3a C3a C2a . . 120.4(10)
H3a C3a C4a . . 119.8(9)
C2a C3a C4a . . 119.9(7)
H16a C16a N2a . . 108.0(7)
H16a C16a C9a . . 110.1(7)
H16a C16a C17a . . 107.1(5)
N2a C16a C9a . . 111.6(5)
N2a C16a C17a . . 110.3(6)
C9a C16a C17a . . 109.7(7)
C24a N1a S1a . . 115.1(6)
H6a C6a C5a . . 118.0(9)
H6a C6a C1a . . 122.0(9)
C5a C6a C1a . . 120.0(7)
H12aa C12a H12ab . . 106.7(7)
H12aa C12a C13a . . 111.1(10)
H12aa C12a C11a . . 108.4(6)
H12ab C12a C13a . . 108.4(6)
H12ab C12a C11a . . 108.0(9)
C13a C12a C11a . . 114.1(6)
H9a C9a C10a . . 106.8(8)
H9a C9a C16a . . 107.4(5)
H9a C9a C8a . . 106.1(7)
C10a C9a C16a . . 112.8(7)
C10a C9a C8a . . 113.9(5)
C16a C9a C8a . . 109.4(7)
C2a C1a C6a . . 120.2(8)
C2a C1a S1a . . 118.8(7)
C6a C1a S1a . . 121.0(5)
H4a C4a C5a . . 120.6(10)
H4a C4a C3a . . 119.6(7)
C5a C4a C3a . . 119.7(9)
C7a C8a C15a . . 117.9(9)
C7a C8a C9a . . 123.0(6)
C15a C8a C9a . . 119.1(7)
H10ab C10a H10aa . . 108.3(7)
H10ab C10a C11a . . 107.4(5)
H10ab C10a C9a . . 109.0(8)
H10aa C10a C11a . . 106.9(8)
H10aa C10a C9a . . 108.4(6)
C11a C10a C9a . . 116.5(6)
H14ab C14a H14aa . . 106.3(9)
H14ab C14a C15a . . 109.6(7)
H14ab C14a C13a . . 109.6(6)
H14aa C14a C15a . . 104.2(6)
H14aa C14a C13a . . 108.8(7)
C15a C14a C13a . . 117.7(8)
H7a C7a C8a . . 116.9(6)
H7a C7a S1a . . 115.9(6)
C8a C7a S1a . . 127.2(8)
H5a C5a C6a . . 122.3(7)
H5a C5a C4a . . 117.7(9)
C6a C5a C4a . . 119.9(8)
H15aa C15a H15ab . . 108.8(7)
H15aa C15a C8a . . 115.3(6)
H15aa C15a C14a . . 105.9(8)
H15ab C15a C8a . . 108.8(8)
H15ab C15a C14a . . 100.7(6)
C8a C15a C14a . . 116.2(6)
H11aa C11a H11ab . . 106.9(11)
H11aa C11a C10a . . 109.7(6)
H11aa C11a C12a . . 110.6(7)
H11ab C11a C10a . . 107.5(7)
H11ab C11a C12a . . 107.0(6)
C10a C11a C12a . . 114.7(9)
C17a O3a C18a . . 115.6(6)
H18ab C18a H18aa . . 109.4(8)
H18ab C18a O3a . . 109.4(5)
H18ab C18a C19a . . 110.2(8)
H18aa C18a O3a . . 111.7(8)
H18aa C18a C19a . . 108.8(5)
O3a C18a C19a . . 107.3(7)
H24ac C24a H24aa . . 108.5(7)
H24ac C24a H24ab . . 108.1(8)
H24ac C24a N1a . . 113.3(6)
H24aa C24a H24ab . . 106.6(7)
H24aa C24a N1a . . 109.4(7)
H24ab C24a N1a . . 110.7(6)
H2a C2a C3a . . 109.0(6)
H2a C2a C1a . . 129.2(8)
C3a C2a C1a . . 120.0(8)
H19ab C19a H19ac . . 108.4(12)
H19ab C19a H19aa . . 108.4(8)
H19ab C19a C18a . . 112.2(7)
H19ac C19a H19aa . . 106.8(8)
H19ac C19a C18a . . 110.5(7)
H19aa C19a C18a . . 110.3(10)
O2a C17a O3a . . 124.7(9)
O2a C17a C16a . . 124.8(7)
O3a C17a C16a . . 110.5(7)
H21ab C21a H21ac . . 114.5(9)
H21ab C21a H21aa . . 109.6(12)
H21ab C21a C20a . . 112.5(7)
H21ac C21a H21aa . . 105.2(6)
H21ac C21a C20a . . 107.7(10)
H21aa C21a C20a . . 106.7(7)
C4 C5 C5 . '2 657' 92.42(4)
C4 C3 C2 . . 57.73(2)
C4 C2 C3 . . 51.84(5)
C1 C1 C4 '2 657' . 122.84(5)
C1 C1 C4 '2 657' '2 657' 49.13(4)
C4 C1 C4 . '2 657' 122.92(5)
C3 C4 C2 . . 70.43(4)
C3 C4 C1 . . 154.935(18)
C3 C4 C1 . '2 657' 159.036(19)
C3 C4 C5 . . 113.66(4)
C2 C4 C1 . . 91.77(5)
C2 C4 C1 . '2 657' 99.72(5)
C2 C4 C5 . . 143.672(11)
C1 C4 C1 . '2 657' 8.032(6)
C1 C4 C5 . . 91.18(5)
C1 C4 C5 '2 657' . 85.43(5)

loop_
_geom_bond_atom_site_label_1
_geom_bond_atom_site_label_2
_geom_bond_site_symmetry_2
_geom_bond_distance
S2b O5b . 1.432(7)
S2b O4b . 1.450(5)
S2b N2b . 1.637(6)
S2b C20b . 1.809(8)
S1b O1b . 1.454(6)
S1b N1b . 1.538(8)
S1b C7b . 1.746(6)
S1b C1b . 1.780(8)
N2b H2ba . .921(8)
N2b C16b . 1.482(9)
O3b C17b . 1.344(10)
O3b C18b . 1.458(10)
C9b H9b . .967(8)
C9b C8b . 1.512(11)
C9b C10b . 1.545(12)
C9b C16b . 1.548(11)
C16b H16b . .982(8)
C16b C17b . 1.486(10)
O2b C17b . 1.214(13)
C7b H7b . .980(6)
C7b C8b . 1.340(13)
C8b C15b . 1.513(8)
C21b H21ba . .921(9)
C21b H21bb . .956(10)
C21b H21bc . .961(13)
C21b C20b . 1.478(10)
C23b H23bc . .952(11)
C23b H23bb . .952(9)
C23b H23ba . .983(13)
C23b C20b . 1.533(12)
C22b H22bb . .907(7)
C22b H22bc . .978(8)
C22b H22ba . .993(9)
C22b C20b . 1.523(17)
N1b C24b . 1.478(10)
C24b H24bc . .926(11)
C24b H24bb . .969(6)
C24b H24ba . .999(7)
C11b H11bb . .954(8)
C11b H11ba . .977(11)
C11b C10b . 1.517(14)
C11b C12b . 1.548(16)
C6b H6b . 1.033(11)
C6b C1b . 1.365(11)
C6b C5b . 1.367(14)
C12b H12bb . .950(12)
C12b H12ba . .967(10)
C12b C13b . 1.531(11)
C15b H15ba . .940(11)
C15b H15bb . 1.007(7)
C15b C14b . 1.529(12)
C1b C2b . 1.395(14)
C13b H13ba . .947(14)
C13b H13bb . .983(11)
C13b C14b . 1.516(13)
C10b H10bb . .959(9)
C10b H10ba . .969(7)
C3b H3b . .936(14)
C3b C2b . 1.396(12)
C3b C4b . 1.404(17)
C18b H18ba . .962(12)
C18b H18bb . 1.003(10)
C18b C19b . 1.451(18)
C14b H14ba . .947(6)
C14b H14bb . .957(12)
C2b H2b . .975(8)
C19b H19bb . .873(9)
C19b H19bc . .951(12)
C19b H19ba . 1.032(15)
C5b H5b . 1.059(9)
C5b C4b . 1.39(2)
C4b H4b . .918(10)
S2a O4a . 1.436(4)
S2a O5a . 1.441(6)
S2a N2a . 1.640(5)
S2a C20a . 1.805(11)
S1a O1a . 1.460(5)
S1a N1a . 1.532(8)
S1a C7a . 1.748(5)
S1a C1a . 1.777(9)
C23a H23aa . .947(10)
C23a H23ab . .993(10)
C23a H23ac . .996(8)
C23a C20a . 1.504(8)
C20a C21a . 1.530(12)
C20a C22a . 1.541(13)
N2a H2ab . .956(6)
N2a C16a . 1.468(8)
C22a H22ac . .927(13)
C22a H22ab . .969(9)
C22a H22aa . .974(9)
C13a H13ab . .919(9)
C13a H13aa . .971(8)
C13a C14a . 1.517(14)
C13a C12a . 1.526(11)
C3a H3a . .976(7)
C3a C2a . 1.380(13)
C3a C4a . 1.405(15)
C16a H16a . 1.000(7)
C16a C9a . 1.544(10)
C16a C17a . 1.544(14)
N1a C24a . 1.478(7)
C6a H6a . .926(7)
C6a C5a . 1.385(13)
C6a C1a . 1.390(13)
C12a H12aa . .944(8)
C12a H12ab . .991(8)
C12a C11a . 1.530(14)
C9a H9a . .992(6)
C9a C10a . 1.525(11)
C9a C8a . 1.545(14)
C1a C2a . 1.384(9)
C4a H4a . .978(10)
C4a C5a . 1.386(10)
C8a C7a . 1.343(12)
C8a C15a . 1.511(8)
C10a H10ab . .953(6)
C10a H10aa . .963(10)
C10a C11a . 1.523(11)
C14a H14ab . .950(7)
C14a H14aa . .991(8)
C14a C15a . 1.512(10)
C7a H7a . .956(10)
C5a H5a . .949(9)
C15a H15aa . .929(10)
C15a H15ab . .980(8)
C11a H11aa . .939(8)
C11a H11ab . .994(9)
O3a C17a . 1.333(8)
O3a C18a . 1.463(12)
O2a C17a . 1.202(10)
C18a H18ab . .948(8)
C18a H18aa . .955(6)
C18a C19a . 1.491(11)
C24a H24ac . .946(7)
C24a H24aa . .967(10)
C24a H24ab . .970(9)
C2a H2a . .911(8)
C19a H19ab . .948(7)
C19a H19ac . .967(11)
C19a H19aa . .967(11)
C21a H21ab . .896(9)
C21a H21ac . .951(11)
C21a H21aa . 1.003(8)
C5 C4 . 1.6881(5)
C5 C5 '2 657' 1.7102(7)
C3 C4 . 1.1694(10)
C3 C2 . 1.4014(4)
C2 C4 . 1.2575(5)
C1 C1 '2 657' .27245(13)
C1 C4 . 1.4744(9)
C1 C4 '2 657' 1.6382(11)

loop_
_geom_torsion_atom_site_label_1
_geom_torsion_atom_site_label_2
_geom_torsion_atom_site_label_3
_geom_torsion_atom_site_label_4
_geom_torsion_site_symmetry_1
_geom_torsion_site_symmetry_2
_geom_torsion_site_symmetry_3
_geom_torsion_site_symmetry_4
_geom_torsion
O5b S2b N2b C16b . . . . 138.9(6)
O5b S2b N2b H2ba . . . . 20.8(4)
O4b S2b N2b C16b . . . . 9.1(7)
O4b S2b N2b H2ba . . . . -109.0(4)
C20b S2b N2b C16b . . . . -106.4(6)
C20b S2b N2b H2ba . . . . 135.5(4)
O5b S2b C20b C21b . . . . 52.1(8)
O5b S2b C20b C23b . . . . -67.1(7)
O5b S2b C20b C22b . . . . 175.3(5)
O4b S2b C20b C21b . . . . -179.0(7)
O4b S2b C20b C23b . . . . 61.8(8)
O4b S2b C20b C22b . . . . -55.9(6)
N2b S2b C20b C21b . . . . -62.5(8)
N2b S2b C20b C23b . . . . 178.3(6)
N2b S2b C20b C22b . . . . 60.6(6)
N1b S1b C7b C8b . . . . 174.1(7)
N1b S1b C7b H7b . . . . -3.3(8)
O1b S1b C7b C8b . . . . 44.8(8)
O1b S1b C7b H7b . . . . -132.6(6)
C1b S1b C7b C8b . . . . -69.8(9)
C1b S1b C7b H7b . . . . 112.8(7)
C7b S1b N1b C24b . . . . 176.4(6)
O1b S1b N1b C24b . . . . -58.2(7)
C1b S1b N1b C24b . . . . 64.2(6)
C7b S1b C1b C6b . . . . 115.6(8)
C7b S1b C1b C2b . . . . -65.3(9)
N1b S1b C1b C6b . . . . -135.4(8)
N1b S1b C1b C2b . . . . 43.7(8)
O1b S1b C1b C6b . . . . -4.9(9)
O1b S1b C1b C2b . . . . 174.2(7)
S2b N2b C16b C9b . . . . 155.7(6)
S2b N2b C16b C17b . . . . -77.0(7)
S2b N2b C16b H16b . . . . 42.8(8)
H2ba N2b C16b C9b . . . . -87.7(8)
H2ba N2b C16b C17b . . . . 39.7(7)
H2ba N2b C16b H16b . . . . 159.4(6)
C18b O3b C17b C16b . . . . 176.6(6)
C18b O3b C17b O2b . . . . -.7(11)
C17b O3b C18b C19b . . . . -177.6(8)
C17b O3b C18b H18ba . . . . -51.8(11)
C17b O3b C18b H18bb . . . . 62.2(11)
C8b C9b C16b N2b . . . . -58.3(9)
C8b C9b C16b C17b . . . . 174.1(7)
C8b C9b C16b H16b . . . . 48.8(8)
C10b C9b C16b N2b . . . . 71.9(7)
C10b C9b C16b C17b . . . . -55.7(8)
C10b C9b C16b H16b . . . . 179.1(5)
H9b C9b C16b N2b . . . . -171.3(7)
H9b C9b C16b C17b . . . . 61.0(10)
H9b C9b C16b H16b . . . . -64.2(7)
C16b C9b C8b C7b . . . . -82.1(10)
C16b C9b C8b C15b . . . . 99.2(8)
C10b C9b C8b C7b . . . . 149.8(8)
C10b C9b C8b C15b . . . . -28.9(11)
H9b C9b C8b C7b . . . . 30.6(10)
H9b C9b C8b C15b . . . . -148.1(7)
C16b C9b C10b C11b . . . . 156.2(5)
C16b C9b C10b H10ba . . . . -82.6(8)
C16b C9b C10b H10bb . . . . 32.4(8)
C8b C9b C10b C11b . . . . -75.7(8)
C8b C9b C10b H10ba . . . . 45.4(11)
C8b C9b C10b H10bb . . . . 160.5(7)
H9b C9b C10b C11b . . . . 41.8(8)
H9b C9b C10b H10ba . . . . 162.9(8)
H9b C9b C10b H10bb . . . . -82.0(10)
N2b C16b C17b O3b . . . . 178.3(6)
N2b C16b C17b O2b . . . . -4.5(10)
C9b C16b C17b O3b . . . . -54.9(9)
C9b C16b C17b O2b . . . . 122.3(9)
H16b C16b C17b O3b . . . . 67.3(9)
H16b C16b C17b O2b . . . . -115.5(10)
S1b C7b C8b C9b . . . . -.0(12)
S1b C7b C8b C15b . . . . 178.7(6)
H7b C7b C8b C9b . . . . 177.3(7)
H7b C7b C8b C15b . . . . -3.9(11)
C9b C8b C15b C14b . . . . 101.3(10)
C9b C8b C15b H15ba . . . . -25.0(10)
C9b C8b C15b H15bb . . . . -140.2(8)
C7b C8b C15b C14b . . . . -77.5(9)
C7b C8b C15b H15ba . . . . 156.2(7)
C7b C8b C15b H15bb . . . . 40.9(11)
H21ba C21b C20b S2b . . . . -178.8(9)
H21ba C21b C20b C23b . . . . -62.8(14)
H21ba C21b C20b C22b . . . . 58.9(11)
H21bb C21b C20b S2b . . . . 58.6(12)
H21bb C21b C20b C23b . . . . 174.6(10)
H21bb C21b C20b C22b . . . . -63.6(11)
H21bc C21b C20b S2b . . . . -57.4(9)
H21bc C21b C20b C23b . . . . 58.6(11)
H21bc C21b C20b C22b . . . . -179.6(7)
H23ba C23b C20b S2b . . . . -115.2(7)
H23ba C23b C20b C21b . . . . 127.3(9)
H23ba C23b C20b C22b . . . . 3.6(8)
H23bb C23b C20b S2b . . . . 125.4(10)
H23bb C23b C20b C21b . . . . 7.9(16)
H23bb C23b C20b C22b . . . . -115.7(11)
H23bc C23b C20b S2b . . . . 2.3(12)
H23bc C23b C20b C21b . . . . -115.2(10)
H23bc C23b C20b C22b . . . . 121.1(10)
H22ba C22b C20b S2b . . . . 163.5(5)
H22ba C22b C20b C21b . . . . -75.4(8)
H22ba C22b C20b C23b . . . . 47.6(7)
H22bb C22b C20b S2b . . . . 41.5(9)
H22bb C22b C20b C21b . . . . 162.6(7)
H22bb C22b C20b C23b . . . . -74.4(8)
H22bc C22b C20b S2b . . . . -82.8(6)
H22bc C22b C20b C21b . . . . 38.2(9)
H22bc C22b C20b C23b . . . . 161.3(6)
S1b N1b C24b H24ba . . . . 101.3(7)
S1b N1b C24b H24bb . . . . -12.9(10)
S1b N1b C24b H24bc . . . . -137.4(6)
C10b C11b C12b C13b . . . . 55.1(11)
C10b C11b C12b H12ba . . . . 178.3(9)
C10b C11b C12b H12bb . . . . -68.6(11)
H11ba C11b C12b C13b . . . . -65.2(10)
H11ba C11b C12b H12ba . . . . 58.0(11)
H11ba C11b C12b H12bb . . . . 171.0(8)
H11bb C11b C12b C13b . . . . 179.4(8)
H11bb C11b C12b H12ba . . . . -57.4(11)
H11bb C11b C12b H12bb . . . . 55.7(10)
C12b C11b C10b C9b . . . . 57.4(9)
C12b C11b C10b H10ba . . . . -61.2(13)
C12b C11b C10b H10bb . . . . 179.6(8)
H11ba C11b C10b C9b . . . . 176.9(5)
H11ba C11b C10b H10ba . . . . 58.3(10)
H11ba C11b C10b H10bb . . . . -60.9(9)
H11bb C11b C10b C9b . . . . -67.1(11)
H11bb C11b C10b H10ba . . . . 174.3(10)
H11bb C11b C10b H10bb . . . . 55.0(13)
C5b C6b C1b S1b . . . . 176.3(9)
C5b C6b C1b C2b . . . . -2.8(16)
H6b C6b C1b S1b . . . . -2.2(14)
H6b C6b C1b C2b . . . . 178.7(9)
C1b C6b C5b C4b . . . . 2.4(18)
C1b C6b C5b H5b . . . . -171.2(11)
H6b C6b C5b C4b . . . . -179.0(11)
H6b C6b C5b H5b . . . . 7.4(18)
C11b C12b C13b C14b . . . . -101.0(12)
C11b C12b C13b H13ba . . . . 22.8(12)
C11b C12b C13b H13bb . . . . 142.0(10)
H12ba C12b C13b C14b . . . . 139.6(12)
H12ba C12b C13b H13ba . . . . -96.6(14)
H12ba C12b C13b H13bb . . . . 22.6(17)
H12bb C12b C13b C14b . . . . 17.9(17)
H12bb C12b C13b H13ba . . . . 141.7(11)
H12bb C12b C13b H13bb . . . . -99.1(13)
C8b C15b C14b C13b . . . . -70.0(12)
C8b C15b C14b H14ba . . . . 165.4(9)
C8b C15b C14b H14bb . . . . 50.4(9)
H15ba C15b C14b C13b . . . . 57.4(9)
H15ba C15b C14b H14ba . . . . -67.2(10)
H15ba C15b C14b H14bb . . . . 177.8(5)
H15bb C15b C14b C13b . . . . 172.2(8)
H15bb C15b C14b H14ba . . . . 47.6(12)
H15bb C15b C14b H14bb . . . . -67.4(8)
S1b C1b C2b C3b . . . . -176.0(9)
S1b C1b C2b H2b . . . . 2.5(14)
C6b C1b C2b C3b . . . . 3.1(15)
C6b C1b C2b H2b . . . . -178.4(10)
C12b C13b C14b C15b . . . . 62.1(14)
C12b C13b C14b H14ba . . . . -176.2(11)
C12b C13b C14b H14bb . . . . -55.6(13)
H13ba C13b C14b C15b . . . . -64.7(10)
H13ba C13b C14b H14ba . . . . 57.0(13)
H13ba C13b C14b H14bb . . . . 177.6(7)
H13bb C13b C14b C15b . . . . -178.1(9)
H13bb C13b C14b H14ba . . . . -56.4(14)
H13bb C13b C14b H14bb . . . . 64.2(10)
C4b C3b C2b C1b . . . . -3.2(17)
C4b C3b C2b H2b . . . . 178.3(11)
H3b C3b C2b C1b . . . . 175.1(12)
H3b C3b C2b H2b . . . . -3(2)
C2b C3b C4b C5b . . . . 3(2)
C2b C3b C4b H4b . . . . -174.1(14)
H3b C3b C4b C5b . . . . -175.5(13)
H3b C3b C4b H4b . . . . 7(2)
O3b C18b C19b H19ba . . . . -13.7(11)
O3b C18b C19b H19bb . . . . -132.8(12)
O3b C18b C19b H19bc . . . . 94.9(12)
H18ba C18b C19b H19ba . . . . -137.0(10)
H18ba C18b C19b H19bb . . . . 103.9(14)
H18ba C18b C19b H19bc . . . . -28.4(14)
H18bb C18b C19b H19ba . . . . 105.8(11)
H18bb C18b C19b H19bb . . . . -13.3(18)
H18bb C18b C19b H19bc . . . . -145.6(11)
C6b C5b C4b C3b . . . . -2(2)
C6b C5b C4b H4b . . . . 174.8(13)
H5b C5b C4b C3b . . . . 170.9(13)
H5b C5b C4b H4b . . . . -12(2)
O5a S2a C20a C23a . . . . 59.9(6)
O5a S2a C20a C22a . . . . -179.4(5)
O5a S2a C20a C21a . . . . -59.8(5)
O4a S2a C20a C23a . . . . -170.7(5)
O4a S2a C20a C22a . . . . -50.0(5)
O4a S2a C20a C21a . . . . 69.7(5)
N2a S2a C20a C23a . . . . -54.4(6)
N2a S2a C20a C22a . . . . 66.3(5)
N2a S2a C20a C21a . . . . -174.0(4)
O5a S2a N2a C16a . . . . 127.7(7)
O5a S2a N2a H2ab . . . . 8.2(6)
O4a S2a N2a C16a . . . . -3.3(8)
O4a S2a N2a H2ab . . . . -122.7(5)
C20a S2a N2a C16a . . . . -119.1(7)
C20a S2a N2a H2ab . . . . 121.5(5)
O1a S1a N1a C24a . . . . -58.5(6)
C1a S1a N1a C24a . . . . 65.6(5)
C7a S1a N1a C24a . . . . 177.2(5)
O1a S1a C1a C6a . . . . 8.3(6)
O1a S1a C1a C2a . . . . -169.8(5)
N1a S1a C1a C6a . . . . -124.0(6)
N1a S1a C1a C2a . . . . 57.9(6)
C7a S1a C1a C6a . . . . 127.5(6)
C7a S1a C1a C2a . . . . -50.6(7)
O1a S1a C7a C8a . . . . 54.0(8)
O1a S1a C7a H7a . . . . -128.3(6)
N1a S1a C7a C8a . . . . -176.5(7)
N1a S1a C7a H7a . . . . 1.3(7)
C1a S1a C7a C8a . . . . -60.2(7)
C1a S1a C7a H7a . . . . 117.5(7)
H23aa C23a C20a S2a . . . . 144.1(8)
H23aa C23a C20a C22a . . . . 25.2(12)
H23aa C23a C20a C21a . . . . -99.6(10)
H23ab C23a C20a S2a . . . . 20.3(10)
H23ab C23a C20a C22a . . . . -98.6(11)
H23ab C23a C20a C21a . . . . 136.6(9)
H23ac C23a C20a S2a . . . . -94.0(9)
H23ac C23a C20a C22a . . . . 147.1(10)
H23ac C23a C20a C21a . . . . 22.3(13)
S2a C20a C22a H22aa . . . . 38.2(9)
S2a C20a C22a H22ab . . . . -76.9(10)
S2a C20a C22a H22ac . . . . 158.6(6)
C23a C20a C22a H22aa . . . . 158.2(9)
C23a C20a C22a H22ab . . . . 43.0(13)
C23a C20a C22a H22ac . . . . -81.5(10)
C21a C20a C22a H22aa . . . . -77.4(11)
C21a C20a C22a H22ab . . . . 167.4(9)
C21a C20a C22a H22ac . . . . 42.9(10)
S2a C20a C21a H21aa . . . . -103.3(9)
S2a C20a C21a H21ab . . . . 136.4(9)
S2a C20a C21a H21ac . . . . 9.2(6)
C23a C20a C21a H21aa . . . . 138.0(9)
C23a C20a C21a H21ab . . . . 17.7(14)
C23a C20a C21a H21ac . . . . -109.5(8)
C22a C20a C21a H21aa . . . . 13.7(12)
C22a C20a C21a H21ab . . . . -106.6(10)
C22a C20a C21a H21ac . . . . 126.2(8)
S2a N2a C16a C9a . . . . 160.6(6)
S2a N2a C16a C17a . . . . -77.2(7)
S2a N2a C16a H16a . . . . 39.6(10)
H2ab N2a C16a C9a . . . . -78.3(8)
H2ab N2a C16a C17a . . . . 43.9(6)
H2ab N2a C16a H16a . . . . 160.7(6)
C14a C13a C12a C11a . . . . -104.2(9)
C14a C13a C12a H12aa . . . . 18.6(11)
C14a C13a C12a H12ab . . . . 135.4(8)
H13aa C13a C12a C11a . . . . 136.4(8)
H13aa C13a C12a H12aa . . . . -100.9(9)
H13aa C13a C12a H12ab . . . . 16.0(12)
H13ab C13a C12a C11a . . . . 17.6(10)
H13ab C13a C12a H12aa . . . . 140.4(8)
H13ab C13a C12a H12ab . . . . -102.7(9)
C12a C13a C14a C15a . . . . 64.9(9)
C12a C13a C14a H14aa . . . . -53.2(9)
C12a C13a C14a H14ab . . . . -169.0(7)
H13aa C13a C14a C15a . . . . -176.1(5)
H13aa C13a C14a H14aa . . . . 65.9(7)
H13aa C13a C14a H14ab . . . . -50.0(9)
H13ab C13a C14a C15a . . . . -56.5(8)
H13ab C13a C14a H14aa . . . . -174.5(6)
H13ab C13a C14a H14ab . . . . 69.6(9)
C2a C3a C4a C5a . . . . 1.9(11)
C2a C3a C4a H4a . . . . 179.5(7)
H3a C3a C4a C5a . . . . -179.3(7)
H3a C3a C4a H4a . . . . -1.7(12)
C4a C3a C2a C1a . . . . 1.2(10)
C4a C3a C2a H2a . . . . 167.6(7)
H3a C3a C2a C1a . . . . -177.6(7)
H3a C3a C2a H2a . . . . -11.2(11)
N2a C16a C9a C8a . . . . -62.5(8)
N2a C16a C9a C10a . . . . 65.4(10)
N2a C16a C9a H9a . . . . -177.2(8)
C17a C16a C9a C8a . . . . 174.9(4)
C17a C16a C9a C10a . . . . -57.1(7)
C17a C16a C9a H9a . . . . 60.2(9)
H16a C16a C9a C8a . . . . 57.3(7)
H16a C16a C9a C10a . . . . -174.7(7)
H16a C16a C9a H9a . . . . -57.4(11)
N2a C16a C17a O3a . . . . -173.6(5)
N2a C16a C17a O2a . . . . 8.3(9)
C9a C16a C17a O3a . . . . -50.3(6)
C9a C16a C17a O2a . . . . 131.5(7)
H16a C16a C17a O3a . . . . 69.2(7)
H16a C16a C17a O2a . . . . -109.0(7)
S1a N1a C24a H24aa . . . . -32.3(8)
S1a N1a C24a H24ab . . . . -149.5(7)
S1a N1a C24a H24ac . . . . 88.8(10)
C5a C6a C1a S1a . . . . -178.8(5)
C5a C6a C1a C2a . . . . -.8(10)
H6a C6a C1a S1a . . . . .3(10)
H6a C6a C1a C2a . . . . 178.3(7)
C1a C6a C5a C4a . . . . 3.9(11)
C1a C6a C5a H5a . . . . -174.4(7)
H6a C6a C5a C4a . . . . -175.2(7)
H6a C6a C5a H5a . . . . 6.5(12)
C13a C12a C11a C10a . . . . 51.3(8)
C13a C12a C11a H11aa . . . . 176.0(7)
C13a C12a C11a H11ab . . . . -67.9(9)
H12aa C12a C11a C10a . . . . -72.9(8)
H12aa C12a C11a H11aa . . . . 51.8(11)
H12aa C12a C11a H11ab . . . . 167.9(7)
H12ab C12a C11a C10a . . . . 171.9(5)
H12ab C12a C11a H11aa . . . . -63.4(8)
H12ab C12a C11a H11ab . . . . 52.7(8)
C16a C9a C8a C7a . . . . -85.1(8)
C16a C9a C8a C15a . . . . 92.5(7)
C10a C9a C8a C7a . . . . 147.6(7)
C10a C9a C8a C15a . . . . -34.9(9)
H9a C9a C8a C7a . . . . 30.4(9)
H9a C9a C8a C15a . . . . -152.0(6)
C16a C9a C10a C11a . . . . 160.9(7)
C16a C9a C10a H10aa . . . . 40.4(9)
C16a C9a C10a H10ab . . . . -77.3(9)
C8a C9a C10a C11a . . . . -73.5(9)
C8a C9a C10a H10aa . . . . 165.9(6)
C8a C9a C10a H10ab . . . . 48.2(9)
H9a C9a C10a C11a . . . . 43.2(10)
H9a C9a C10a H10aa . . . . -77.3(8)
H9a C9a C10a H10ab . . . . 165.0(7)
S1a C1a C2a C3a . . . . 176.2(5)
S1a C1a C2a H2a . . . . 12.9(12)
C6a C1a C2a C3a . . . . -1.8(10)
C6a C1a C2a H2a . . . . -165.1(8)
C3a C4a C5a C6a . . . . -4.5(11)
C3a C4a C5a H5a . . . . 173.9(7)
H4a C4a C5a C6a . . . . 178.0(7)
H4a C4a C5a H5a . . . . -3.6(12)
C9a C8a C7a S1a . . . . -1.6(11)
C9a C8a C7a H7a . . . . -179.4(6)
C15a C8a C7a S1a . . . . -179.2(5)
C15a C8a C7a H7a . . . . 3.1(10)
C9a C8a C15a C14a . . . . 98.7(9)
C9a C8a C15a H15aa . . . . -136.5(8)
C9a C8a C15a H15ab . . . . -14.0(10)
C7a C8a C15a C14a . . . . -83.6(10)
C7a C8a C15a H15aa . . . . 41.2(10)
C7a C8a C15a H15ab . . . . 163.7(7)
C9a C10a C11a C12a . . . . 62.9(8)
C9a C10a C11a H11aa . . . . -62.3(12)
C9a C10a C11a H11ab . . . . -178.2(8)
H10aa C10a C11a C12a . . . . -175.8(5)
H10aa C10a C11a H11aa . . . . 59.0(10)
H10aa C10a C11a H11ab . . . . -56.9(8)
H10ab C10a C11a C12a . . . . -59.7(9)
H10ab C10a C11a H11aa . . . . 175.1(9)
H10ab C10a C11a H11ab . . . . 59.2(11)
C13a C14a C15a C8a . . . . -66.4(9)
C13a C14a C15a H15aa . . . . 164.1(6)
C13a C14a C15a H15ab . . . . 50.9(8)
H14aa C14a C15a C8a . . . . 54.1(11)
H14aa C14a C15a H15aa . . . . -75.4(8)
H14aa C14a C15a H15ab . . . . 171.4(8)
H14ab C14a C15a C8a . . . . 167.5(8)
H14ab C14a C15a H15aa . . . . 38.0(10)
H14ab C14a C15a H15ab . . . . -75.2(10)
C17a O3a C18a C19a . . . . -167.0(5)
C17a O3a C18a H18aa . . . . 73.8(7)
C17a O3a C18a H18ab . . . . -47.5(8)
C18a O3a C17a C16a . . . . -179.1(5)
C18a O3a C17a O2a . . . . -.9(9)
O3a C18a C19a H19aa . . . . -.5(8)
O3a C18a C19a H19ab . . . . -121.5(10)
O3a C18a C19a H19ac . . . . 117.4(9)
H18aa C18a C19a H19aa . . . . 120.5(9)
H18aa C18a C19a H19ab . . . . -.5(15)
H18aa C18a C19a H19ac . . . . -121.6(9)
H18ab C18a C19a H19aa . . . . -119.5(9)
H18ab C18a C19a H19ab . . . . 119.5(11)
H18ab C18a C19a H19ac . . . . -1.6(12)
C5 C5 C4 C3 '2 657' . . . 132.92(2)
C5 C5 C4 C2 '2 657' . . . 44.14(3)
C5 C5 C4 C1 '2 657' . . . -50.46(3)
C5 C5 C4 C1 '2 657' . . '2 657' -56.06(3)
C4 C5 C5 C4 . . '2 657' '2 657' 73.26(3)
C4 C3 C2 C4 . . . . -.00007
C2 C3 C4 C5 . . . . -141.056(3)
C2 C3 C4 C2 . . . . -.00007
C2 C3 C4 C1 . . . . 46.942(6)
C2 C3 C4 C1 . . . '2 657' 64.733(17)
C3 C2 C4 C5 . . . . 103.63(2)
C3 C2 C4 C3 . . . . -.00007
C3 C2 C4 C1 . . . . -161.959(13)
C3 C2 C4 C1 . . . '2 657' -160.837(13)
C1 C1 C4 C5 '2 657' . . . -44.156(7)
C1 C1 C4 C3 '2 657' . . . 128.521(11)
C1 C1 C4 C2 '2 657' . . . 172.056(3)
C1 C1 C4 C1 '2 657' . . '2 657' -.00007
C4 C1 C4 C5 '2 657' . . . 15.183(8)
C4 C1 C4 C3 '2 657' . . . -172.141(5)
C4 C1 C4 C2 '2 657' . . . -128.605(17)
C4 C1 C4 C1 '2 657' . . '2 657' 59.338(14)
C4 C1 C1 C4 . . '2 657' . -.00007
C4 C1 C1 C4 . . '2 657' '2 657' 107.27(3)
C4 C1 C1 C4 '2 657' . '2 657' . -107.27(3)
C4 C1 C1 C4 '2 657' . '2 657' '2 657' -.00007
C4 C1 C4 C5 . . '2 657' '2 657' 28.575(17)
C4 C1 C4 C1 . . '2 657' '2 657' -107.10(2)
C1 C1 C4 C5 '2 657' . '2 657' '2 657' 135.678(5)
C1 C1 C4 C1 '2 657' . '2 657' '2 657' -.00007
C5 C4 C1 C1 . . '2 657' . 135.678(5)
C5 C4 C1 C4 . . '2 657' '2 657' 28.575(17)
C3 C4 C1 C1 . . '2 657' . -67.885(17)
C3 C4 C1 C4 . . '2 657' '2 657' -174.988(3)
C2 C4 C1 C1 . . '2 657' . -8.056(4)
C2 C4 C1 C4 . . '2 657' '2 657' -115.16(2)
C1 C4 C1 C1 . . '2 657' . -.00007
C1 C4 C1 C4 . . '2 657' '2 657' -107.10(2)
C5 C5 C4 C1 . '2 657' '2 657' . -56.06(3)
C5 C5 C4 C1 . '2 657' '2 657' '2 657' -50.46(3)
C1 C1 C4 C1 . '2 657' '2 657' . -.00007
C1 C1 C4 C5 . '2 657' '2 657' '2 657' -44.156(7)
C4 C1 C4 C1 . '2 657' '2 657' . 59.338(14)
C4 C1 C4 C5 . '2 657' '2 657' '2 657' 15.183(8)
